data_7705058
loop_
_publ_author_name
'Du, Jun'
'Zhang, Yanan'
'Huang, Zeming'
'Zhou, Shuangliu'
'Fang, Huayi'
'Cui, Peng'

_publ_section_title
;
 Heterobimetallic Pd(0) complexes with Pd\\rightarrow Ln (Ln = Sc, Y, Yb,
 Lu) dative bonds: rare-earth metal-dominated frustrated Lewis pair-like
 reactivity.
;
_journal_issue 35
_journal_name_full 'Dalton transactions (Cambridge, England : 2003)'
_journal_page_first 12311
_journal_page_last 12318
_journal_paper_doi 10.1039/d0dt02708a
_journal_volume 49
_journal_year 2020
_chemical_formula_moiety 'C66 H75 N3 P3 Yb'
_chemical_formula_sum 'C66 H75 N3 P3 Yb'
_chemical_formula_weight 1176.24
_space_group_crystal_system monoclinic
_space_group_IT_number 9
_space_group_name_Hall 'C -2yc'
_space_group_name_H-M_alt 'C 1 c 1'
_atom_sites_solution_hydrogens geom
_atom_sites_solution_primary dual
_audit_creation_date 2019-05-05
_audit_creation_method
;
Olex2 1.2
(compiled 2018.05.29 svn.r3508 for OlexSys, GUI svn.r5506)
;
_audit_update_record
;
2020-05-29 deposited with the CCDC.	2020-08-06 downloaded from the CCDC.
;
_cell_angle_alpha 90
_cell_angle_beta 96.22(3)
_cell_angle_gamma 90
_cell_formula_units_Z 4
_cell_length_a 23.614(5)
_cell_length_b 13.421(3)
_cell_length_c 20.275(4)
_cell_measurement_reflns_used 9395
_cell_measurement_temperature 293(2)
_cell_measurement_theta_max 27.51
_cell_measurement_theta_min 3.01
_cell_volume 6388(2)
_computing_molecular_graphics 'Olex2 (Dolomanov et al., 2009)'
_computing_publication_material 'Olex2 (Dolomanov et al., 2009)'
_computing_structure_refinement 'ShelXL (Sheldrick, 2015)'
_computing_structure_solution 'ShelXT (Sheldrick, 2015)'
_diffrn_ambient_temperature 293(2)
_diffrn_measured_fraction_theta_full 0.998
_diffrn_measured_fraction_theta_max 0.993
_diffrn_measurement_device_type 'Bruker APEX-II CCD'
_diffrn_measurement_method '\f and \w scans'
_diffrn_radiation_type MoK\a
_diffrn_radiation_wavelength 0.71076
_diffrn_reflns_av_R_equivalents 0.0388
_diffrn_reflns_av_unetI/netI 0.0258
_diffrn_reflns_Laue_measured_fraction_full 0.998
_diffrn_reflns_Laue_measured_fraction_max 0.993
_diffrn_reflns_limit_h_max 30
_diffrn_reflns_limit_h_min -30
_diffrn_reflns_limit_k_max 17
_diffrn_reflns_limit_k_min -17
_diffrn_reflns_limit_l_max 26
_diffrn_reflns_limit_l_min -26
_diffrn_reflns_number 138163
_diffrn_reflns_point_group_measured_fraction_full 0.995
_diffrn_reflns_point_group_measured_fraction_max 0.985
_diffrn_reflns_theta_full 25.243
_diffrn_reflns_theta_max 27.689
_diffrn_reflns_theta_min 3.014
_diffrn_standards_number 0
_exptl_absorpt_coefficient_mu 1.578
_exptl_absorpt_correction_type none
_exptl_crystal_colour colorless
_exptl_crystal_density_diffrn 1.223
_exptl_crystal_description block
_exptl_crystal_F_000 2428
_refine_diff_density_max 1.491
_refine_diff_density_min -4.036
_refine_diff_density_rms 0.114
_refine_ls_abs_structure_details
;
 Refined as an inversion twin.
;
_refine_ls_abs_structure_Flack 0.120(11)
_refine_ls_extinction_method none
_refine_ls_goodness_of_fit_ref 1.114
_refine_ls_hydrogen_treatment constr
_refine_ls_matrix_type full
_refine_ls_number_parameters 587
_refine_ls_number_reflns 14758
_refine_ls_number_restraints 1641
_refine_ls_restrained_S_all 1.123
_refine_ls_R_factor_all 0.0427
_refine_ls_R_factor_gt 0.0421
_refine_ls_shift/su_max 0.005
_refine_ls_shift/su_mean 0.000
_refine_ls_structure_factor_coef Fsqd
_refine_ls_weighting_details 'w=1/[\s^2^(Fo^2^)+(0.0427P)^2^+39.9556P] where P=(Fo^2^+2Fc^2^)/3'
_refine_ls_weighting_scheme calc
_refine_ls_wR_factor_gt 0.1044
_refine_ls_wR_factor_ref 0.1047
_reflns_Friedel_coverage 0.983
_reflns_Friedel_fraction_full 0.991
_reflns_Friedel_fraction_max 0.977
_reflns_number_gt 14553
_reflns_number_total 14758
_reflns_threshold_expression 'I > 2\s(I)'
_cod_data_source_file d0dt02708a3.cif
_cod_data_source_block 2
_cod_depositor_comments 'Adding full bibliography for 7705051--7705061.cif.'
_cod_database_code 7705058
_shelx_shelxl_version_number 2018/3
_shelx_space_group_comment
;
The symmetry employed for this shelxl refinement is uniquely defined
by the following loop, which should always be used as a source of
symmetry information in preference to the above space-group names.
They are only intended as comments.
;
_olex2_refinement_description
;
1. Twinned data refinement
 Scales: 0.880(11)
 0.120(11)
2. Fixed Uiso
 At 1.2 times of:
  All C(H) groups, All C(H,H) groups
3. Restrained distances
 C30-C29 = C31-C30 = C25-C24 = C24-C23 = C26-C23 = C27-C26 = C28-C27 = C32-C27
 = C32-C30 = C28-C25 = C31-C25 = C29-C23
 1.54 with sigma of 0.02
 C29-C23 = C32-C27 = C30-C29 = C32-C30 = C31-C30 = C25-C24 = C28-C25 = C28-C27
 = C53-C50 = C50-C49 = C54-C52 = C50-C48
 1.54 with sigma of 0.001
 C53-C52
 1.54 with sigma of 0.0005
 C9-C8 = C9-C3 = C6-C3 = C6-C5 = C5-C10
 1.54 with sigma of 0.0005
 C31-C25
 1.54 with sigma of 0.0005
4. Uiso/Uaniso restraints and constraints
C1 \\sim C2 \\sim C3 \\sim C4 \\sim C5 \\sim C6 \\sim C7 \\sim C8 \\sim C9
\\sim C10 \\sim C11 \\sim C12 \\sim C13 \\sim C14 \\sim C15 \\sim C16 \\sim C17
\\sim C18 \\sim C19 \\sim C20 \\sim C21 \\sim C22 \\sim C23 \\sim C24 \\sim C25
\\sim C26 \\sim C27 \\sim C28 \\sim C29 \\sim C30 \\sim C31 \\sim C32 \\sim C33
\\sim C34 \\sim C35 \\sim C36 \\sim C37 \\sim C38 \\sim C39 \\sim C40 \\sim C41
\\sim C42 \\sim C43 \\sim C44 \\sim C45 \\sim C46 \\sim C47 \\sim C48 \\sim C49
\\sim C50 \\sim C51 \\sim C52 \\sim C53 \\sim C54 \\sim C55 \\sim C56 \\sim C57
\\sim C58 \\sim C59 \\sim C60 \\sim C61 \\sim C62 \\sim C63 \\sim C64 \\sim C65
\\sim C66: within 3.8A with sigma of 0.01 and sigma for terminal atoms of 0.02
Uanis(N3) \\sim Ueq: with sigma of 0.01 and sigma for terminal atoms of 0.02
Uanis(N3) \\sim Ueq, Uanis(N1) \\sim Ueq, Uanis(N2) \\sim Ueq: with sigma of
0.001 and sigma for terminal atoms of 0.002
5.a Ternary CH refined with riding coordinates:
 C3(H3), C5(H5), C8(H8), C25(H25), C27(H27), C30(H30), C47(H47), C50(H50),
 C52(H52)
5.b Secondary CH2 refined with riding coordinates:
 C2(H2A,H2B), C4(H4A,H4B), C6(H6A,H6B), C7(H7A,H7B), C9(H9A,H9B), C10(H10A,
 H10B), C24(H24A,H24B), C26(H26A,H26B), C28(H28A,H28B), C29(H29A,H29B),
 C31(H31A,H31B), C32(H32A,H32B), C46(H46A,H46B), C48(H48A,H48B), C49(H49A,H49B),
  C51(H51A,H51B), C53(H53A,H53B), C54(H54A,H54B)
5.c Aromatic/amide H refined with riding coordinates:
 C12(H12), C13(H13), C14(H14), C15(H15), C16(H16), C18(H18), C19(H19),
 C20(H20), C21(H21), C22(H22), C34(H34), C35(H35), C36(H36), C37(H37), C38(H38),
  C40(H40), C41(H41), C42(H42), C43(H43), C44(H44), C56(H56), C57(H57),
 C58(H58), C59(H59), C60(H60), C66(H66), C62(H62), C63(H63), C64(H64), C65(H65)
5.d Fitted hexagon refined as free rotating group:
 C11(C12,C13,C14,C15,C16), C17(C18,C19,C20,C21,C22), C33(C34,C35,C36,C37,C38),
 C39(C40,C41,C42,C43,C44), C55(C56,C57,C58,C59,C60), C66(C61,C62,C63,C64,C65)
;
_olex2_submission_special_instructions 'No special instructions were received'

loop_
_space_group_symop_operation_xyz
'x, y, z'
'x, -y, z+1/2'
'x+1/2, y+1/2, z'
'x+1/2, -y+1/2, z+1/2'

loop_
_atom_site_label
_atom_site_type_symbol
_atom_site_fract_x
_atom_site_fract_y
_atom_site_fract_z
_atom_site_U_iso_or_equiv
_atom_site_adp_type
_atom_site_occupancy
_atom_site_site_symmetry_order
_atom_site_calc_flag
_atom_site_refinement_flags_posn
_atom_site_refinement_flags_adp
_atom_site_refinement_flags_occupancy
_atom_site_disorder_assembly
_atom_site_disorder_group
Yb1 Yb 0.00556(10) -0.23499(2) 0.49726(12) 0.02418(8) Uani 1 1 d . . . . .
P1 P 0.03128(13) -0.06798(15) 0.57022(16) 0.0316(4) Uani 1 1 d . . . . .
P2 P 0.09505(13) -0.36093(16) 0.52787(16) 0.0291(4) Uani 1 1 d . . . . .
P3 P -0.08070(13) -0.33044(17) 0.54878(16) 0.0298(4) Uani 1 1 d . . . . .
N1 N -0.0054(3) -0.0716(4) 0.4957(4) 0.0278(13) Uani 1 1 d . U . . .
N2 N 0.0817(3) -0.2952(5) 0.4597(4) 0.0281(14) Uani 1 1 d . U . . .
N3 N -0.0752(3) -0.3147(5) 0.4693(3) 0.0226(12) Uani 1 1 d . U . . .
C1 C -0.0392(4) 0.0066(6) 0.4585(5) 0.0396(15) Uani 1 1 d . U . . .
C2 C -0.0267(4) 0.0034(7) 0.3856(5) 0.0443(16) Uani 1 1 d . U . . .
H2A H 0.013251 0.018069 0.383241 0.053 Uiso 1 1 calc R . . . .
H2B H -0.034175 -0.063134 0.368117 0.053 Uiso 1 1 calc R . . . .
C3 C -0.0632(3) 0.0784(6) 0.3429(5) 0.0517(18) Uani 1 1 d D U . . .
H3 H -0.054868 0.074736 0.296678 0.062 Uiso 1 1 calc R . . . .
C4 C -0.0275(4) 0.1131(7) 0.4845(5) 0.0463(16) Uani 1 1 d . U . . .
H4A H -0.035436 0.116839 0.530416 0.056 Uiso 1 1 calc R . . . .
H4B H 0.012476 0.128734 0.483081 0.056 Uiso 1 1 calc R . . . .
C5 C -0.0638(3) 0.1894(7) 0.4437(3) 0.0520(18) Uani 1 1 d D U . . .
H5 H -0.055485 0.256467 0.461240 0.062 Uiso 1 1 calc R . . . .
C6 C -0.0518(5) 0.1842(6) 0.3706(3) 0.0544(19) Uani 1 1 d D U . . .
H6A H -0.076028 0.231382 0.344563 0.065 Uiso 1 1 calc R . . . .
H6B H -0.012469 0.202252 0.367184 0.065 Uiso 1 1 calc R . . . .
C7 C -0.1022(4) -0.0156(7) 0.4616(5) 0.0436(16) Uani 1 1 d . U . . .
H7A H -0.110494 -0.013439 0.507388 0.052 Uiso 1 1 calc R . . . .
H7B H -0.110733 -0.082153 0.444691 0.052 Uiso 1 1 calc R . . . .
C8 C -0.1397(5) 0.0604(8) 0.4206(3) 0.0540(19) Uani 1 1 d D U . . .
H8 H -0.179972 0.044583 0.422922 0.065 Uiso 1 1 calc R . . . .
C9 C -0.1266(3) 0.0564(9) 0.3478(3) 0.0543(19) Uani 1 1 d D U . . .
H9A H -0.136048 -0.009057 0.329613 0.065 Uiso 1 1 calc R . . . .
H9B H -0.149855 0.105074 0.321962 0.065 Uiso 1 1 calc R . . . .
C10 C -0.1269(3) 0.1640(8) 0.4478(6) 0.0564(19) Uani 1 1 d D U . . .
H10A H -0.135136 0.167236 0.493615 0.068 Uiso 1 1 calc R . . . .
H10B H -0.150942 0.212234 0.422449 0.068 Uiso 1 1 calc R . . . .
C11 C -0.0089(2) -0.0017(4) 0.6285(3) 0.0395(15) Uani 1 1 d . U . . .
C12 C 0.0074(2) 0.0888(4) 0.6580(3) 0.0448(17) Uani 1 1 d G U . . .
H12 H 0.042068 0.117391 0.650787 0.054 Uiso 1 1 calc R . . . .
C13 C -0.0282(3) 0.1367(4) 0.6983(3) 0.0474(19) Uani 1 1 d G U . . .
H13 H -0.017244 0.197251 0.718020 0.057 Uiso 1 1 calc R . . . .
C14 C -0.0800(2) 0.0940(4) 0.7090(3) 0.0440(18) Uani 1 1 d G U . . .
H14 H -0.103772 0.126041 0.735990 0.053 Uiso 1 1 calc R . . . .
C15 C -0.0963(2) 0.0035(4) 0.6795(3) 0.0454(18) Uani 1 1 d G U . . .
H15 H -0.130987 -0.025030 0.686728 0.055 Uiso 1 1 calc R . . . .
C16 C -0.0608(3) -0.0443(4) 0.6392(3) 0.0414(17) Uani 1 1 d G U . . .
H16 H -0.071675 -0.104892 0.619495 0.050 Uiso 1 1 calc R . . . .
C17 C 0.0986(2) 0.0001(5) 0.5724(4) 0.0462(17) Uani 1 1 d . U . . .
C18 C 0.1178(3) 0.0310(6) 0.5133(3) 0.057(2) Uani 1 1 d G U . . .
H18 H 0.094497 0.023830 0.473543 0.068 Uiso 1 1 calc R . . . .
C19 C 0.1717(3) 0.0726(6) 0.5136(4) 0.067(2) Uani 1 1 d G U . . .
H19 H 0.184503 0.093317 0.474050 0.081 Uiso 1 1 calc R . . . .
C20 C 0.2064(2) 0.0833(6) 0.5730(4) 0.068(2) Uani 1 1 d G U . . .
H20 H 0.242511 0.111202 0.573252 0.081 Uiso 1 1 calc R . . . .
C21 C 0.1873(3) 0.0524(6) 0.6322(4) 0.071(3) Uani 1 1 d G U . . .
H21 H 0.210514 0.059601 0.671948 0.086 Uiso 1 1 calc R . . . .
C22 C 0.1333(3) 0.0108(6) 0.6319(3) 0.059(2) Uani 1 1 d G U . . .
H22 H 0.120508 -0.009886 0.671442 0.070 Uiso 1 1 calc R . . . .
C23 C 0.1178(5) -0.2708(8) 0.4071(6) 0.062(2) Uani 1 1 d D U . . .
C24 C 0.0828(6) -0.1982(13) 0.3590(7) 0.086(2) Uani 1 1 d D U . . .
H24A H 0.048446 -0.231479 0.339799 0.103 Uiso 1 1 calc R . . . .
H24B H 0.071571 -0.141028 0.383721 0.103 Uiso 1 1 calc R . . . .
C25 C 0.1168(5) -0.1622(9) 0.3028(6) 0.089(3) Uani 1 1 d D U . . .
H25 H 0.092796 -0.122597 0.270158 0.106 Uiso 1 1 calc R . . . .
C26 C 0.1664(6) -0.2027(12) 0.4338(7) 0.077(2) Uani 1 1 d D U . . .
H26A H 0.150208 -0.145540 0.454225 0.093 Uiso 1 1 calc R . . . .
H26B H 0.189606 -0.238223 0.468598 0.093 Uiso 1 1 calc R . . . .
C27 C 0.2053(6) -0.1646(10) 0.3850(6) 0.090(3) Uani 1 1 d D U . . .
H27 H 0.236198 -0.124419 0.407658 0.108 Uiso 1 1 calc R . . . .
C28 C 0.1682(5) -0.1014(11) 0.3337(6) 0.089(3) Uani 1 1 d D U . . .
H28A H 0.154913 -0.042510 0.355112 0.107 Uiso 1 1 calc R . . . .
H28B H 0.190824 -0.079881 0.299147 0.107 Uiso 1 1 calc R . . . .
C29 C 0.1460(6) -0.3569(9) 0.3726(7) 0.086(2) Uani 1 1 d D U . . .
H29A H 0.116779 -0.402524 0.353745 0.103 Uiso 1 1 calc R . . . .
H29B H 0.171022 -0.393152 0.405312 0.103 Uiso 1 1 calc R . . . .
C30 C 0.1806(5) -0.3198(11) 0.3173(6) 0.094(3) Uani 1 1 d D U . . .
H30 H 0.195484 -0.375819 0.293393 0.113 Uiso 1 1 calc R . . . .
C31 C 0.1396(7) -0.2559(9) 0.2706(7) 0.096(3) Uani 1 1 d D U . . .
H31A H 0.159130 -0.235384 0.233125 0.115 Uiso 1 1 calc R . . . .
H31B H 0.107484 -0.296887 0.253530 0.115 Uiso 1 1 calc R . . . .
C32 C 0.2294(6) -0.2536(10) 0.3492(8) 0.093(3) Uani 1 1 d D U . . .
H32A H 0.254114 -0.292600 0.380647 0.111 Uiso 1 1 calc R . . . .
H32B H 0.251834 -0.229542 0.315154 0.111 Uiso 1 1 calc R . . . .
C33 C 0.1657(2) -0.3376(5) 0.5720(4) 0.0447(17) Uani 1 1 d . U . . .
C34 C 0.1694(3) -0.2580(5) 0.6161(4) 0.059(2) Uani 1 1 d G U . . .
H34 H 0.137414 -0.219319 0.620890 0.071 Uiso 1 1 calc R . . . .
C35 C 0.2210(3) -0.2361(5) 0.6531(4) 0.062(2) Uani 1 1 d G U . . .
H35 H 0.223468 -0.182780 0.682554 0.075 Uiso 1 1 calc R . . . .
C36 C 0.2688(2) -0.2938(6) 0.6459(4) 0.060(2) Uani 1 1 d G U . . .
H36 H 0.303279 -0.279165 0.670638 0.072 Uiso 1 1 calc R . . . .
C37 C 0.2650(2) -0.3735(5) 0.6018(4) 0.055(2) Uani 1 1 d G U . . .
H37 H 0.297037 -0.412091 0.597057 0.066 Uiso 1 1 calc R . . . .
C38 C 0.2135(3) -0.3953(5) 0.5649(4) 0.0544(19) Uani 1 1 d G U . . .
H38 H 0.210984 -0.448633 0.535391 0.065 Uiso 1 1 calc R . . . .
C39 C 0.0986(3) -0.4954(4) 0.5167(4) 0.0554(19) Uani 1 1 d . U . . .
C40 C 0.0794(4) -0.5405(6) 0.4568(4) 0.070(2) Uani 1 1 d G U . . .
H40 H 0.068368 -0.501649 0.419627 0.084 Uiso 1 1 calc R . . . .
C41 C 0.0767(4) -0.6438(6) 0.4523(4) 0.084(3) Uani 1 1 d G U . . .
H41 H 0.063852 -0.674015 0.412152 0.101 Uiso 1 1 calc R . . . .
C42 C 0.0932(4) -0.7020(4) 0.5078(6) 0.086(3) Uani 1 1 d G U . . .
H42 H 0.091406 -0.771056 0.504787 0.104 Uiso 1 1 calc R . . . .
C43 C 0.1124(4) -0.6568(5) 0.5678(5) 0.080(3) Uani 1 1 d G U . . .
H43 H 0.123476 -0.695732 0.604899 0.096 Uiso 1 1 calc R . . . .
C44 C 0.1151(4) -0.5536(6) 0.5722(4) 0.068(2) Uani 1 1 d G U . . .
H44 H 0.127993 -0.523365 0.612376 0.082 Uiso 1 1 calc R . . . .
C45 C -0.1002(4) -0.3691(7) 0.4092(5) 0.0419(16) Uani 1 1 d . U . . .
C46 C -0.0925(5) -0.3061(8) 0.3489(5) 0.0540(19) Uani 1 1 d . U . . .
H46A H -0.052438 -0.290135 0.348952 0.065 Uiso 1 1 calc R . . . .
H46B H -0.113087 -0.243958 0.351857 0.065 Uiso 1 1 calc R . . . .
C47 C -0.1134(5) -0.3576(9) 0.2840(6) 0.0567(19) Uani 1 1 d . U . . .
H47 H -0.107341 -0.314707 0.246265 0.068 Uiso 1 1 calc R . . . .
C48 C -0.1647(5) -0.3926(9) 0.4088(5) 0.0554(17) Uani 1 1 d D U . . .
H48A H -0.170639 -0.434045 0.446605 0.066 Uiso 1 1 calc R . . . .
H48B H -0.185831 -0.331162 0.412110 0.066 Uiso 1 1 calc R . . . .
C49 C -0.1771(5) -0.3820(8) 0.2837(5) 0.059(2) Uani 1 1 d D U . . .
H49A H -0.190558 -0.417141 0.243144 0.070 Uiso 1 1 calc R . . . .
H49B H -0.198769 -0.320787 0.285092 0.070 Uiso 1 1 calc R . . . .
C50 C -0.1864(4) -0.4472(6) 0.3441(4) 0.061(2) Uani 1 1 d D U . . .
H50 H -0.227149 -0.460768 0.343931 0.073 Uiso 1 1 calc R . . . .
C51 C -0.0677(5) -0.4670(8) 0.4024(6) 0.0567(18) Uani 1 1 d . U . . .
H51A H -0.071467 -0.508775 0.440757 0.068 Uiso 1 1 calc R . . . .
H51B H -0.027517 -0.452685 0.401285 0.068 Uiso 1 1 calc R . . . .
C52 C -0.0906(3) -0.5232(8) 0.3389(5) 0.062(2) Uani 1 1 d D U . . .
H52 H -0.069330 -0.585406 0.335601 0.074 Uiso 1 1 calc R . . . .
C53 C -0.1547(3) -0.5460(7) 0.3365(6) 0.063(2) Uani 1 1 d D U . . .
H53A H -0.168222 -0.577278 0.294582 0.075 Uiso 1 1 calc R . . . .
H53B H -0.161508 -0.591240 0.372092 0.075 Uiso 1 1 calc R . . . .
C54 C -0.0817(5) -0.4553(8) 0.2797(5) 0.058(2) Uani 1 1 d D U . . .
H54A H -0.041358 -0.442064 0.279214 0.070 Uiso 1 1 calc R . . . .
H54B H -0.095226 -0.488982 0.238631 0.070 Uiso 1 1 calc R . . . .
C55 C -0.0881(3) -0.4614(3) 0.5718(4) 0.0406(15) Uani 1 1 d . U . . .
C56 C -0.0384(2) -0.5170(5) 0.5846(4) 0.0511(18) Uani 1 1 d G U . . .
H56 H -0.003115 -0.486277 0.584971 0.061 Uiso 1 1 calc R . . . .
C57 C -0.0416(3) -0.6187(4) 0.5968(4) 0.058(2) Uani 1 1 d G U . . .
H57 H -0.008431 -0.655935 0.605348 0.070 Uiso 1 1 calc R . . . .
C58 C -0.0944(3) -0.6647(3) 0.5962(4) 0.057(2) Uani 1 1 d G U . . .
H58 H -0.096551 -0.732670 0.604413 0.068 Uiso 1 1 calc R . . . .
C59 C -0.1440(2) -0.6090(4) 0.5835(4) 0.053(2) Uani 1 1 d G U . . .
H59 H -0.179355 -0.639745 0.583102 0.063 Uiso 1 1 calc R . . . .
C60 C -0.1408(2) -0.5073(4) 0.5713(4) 0.0506(18) Uani 1 1 d G U . . .
H60 H -0.174041 -0.470086 0.562726 0.061 Uiso 1 1 calc R . . . .
C66 C -0.1524(3) -0.2835(5) 0.6435(3) 0.057(2) Uani 1 1 d . U . . .
H66 H -0.128041 -0.323417 0.671240 0.069 Uiso 1 1 calc R . . . .
C61 C -0.1453(3) -0.2756(5) 0.5766(4) 0.0468(17) Uani 1 1 d G U . . .
C62 C -0.1817(3) -0.2159(5) 0.5352(3) 0.057(2) Uani 1 1 d G U . . .
H62 H -0.176916 -0.210615 0.490422 0.069 Uiso 1 1 calc R . . . .
C63 C -0.2254(3) -0.1640(5) 0.5608(4) 0.066(2) Uani 1 1 d G U . . .
H63 H -0.249821 -0.124086 0.533061 0.079 Uiso 1 1 calc R . . . .
C64 C -0.2326(3) -0.1719(6) 0.6277(4) 0.067(2) Uani 1 1 d G U . . .
H64 H -0.261837 -0.137221 0.644789 0.080 Uiso 1 1 calc R . . . .
C65 C -0.1961(3) -0.2316(6) 0.6691(3) 0.065(2) Uani 1 1 d G U . . .
H65 H -0.200948 -0.236886 0.713879 0.078 Uiso 1 1 calc R . . . .

loop_
_atom_site_aniso_label
_atom_site_aniso_U_11
_atom_site_aniso_U_22
_atom_site_aniso_U_33
_atom_site_aniso_U_23
_atom_site_aniso_U_13
_atom_site_aniso_U_12
Yb1 0.02009(11) 0.01919(11) 0.03338(13) -0.0030(2) 0.00346(8) -0.0027(2)
P1 0.0275(9) 0.0275(9) 0.0384(11) -0.0071(8) -0.0022(8) -0.0013(7)
P2 0.0217(8) 0.0244(9) 0.0411(11) 0.0032(8) 0.0025(7) 0.0022(7)
P3 0.0221(8) 0.0321(10) 0.0362(10) 0.0041(8) 0.0076(7) -0.0021(8)
N1 0.0269(19) 0.0267(16) 0.0294(17) -0.0006(13) 0.0017(13) 0.0003(12)
N2 0.0276(18) 0.0272(18) 0.0298(18) -0.0026(13) 0.0047(13) 0.0032(13)
N3 0.0236(16) 0.0190(16) 0.0254(16) -0.0001(13) 0.0029(12) -0.0049(13)
C1 0.040(3) 0.032(3) 0.046(3) -0.001(3) 0.001(3) -0.002(3)
C2 0.047(4) 0.035(3) 0.050(4) 0.000(3) 0.004(3) 0.000(3)
C3 0.056(4) 0.045(4) 0.053(4) 0.001(3) -0.001(3) 0.004(3)
C4 0.050(3) 0.035(3) 0.053(3) -0.003(3) -0.003(3) 0.001(3)
C5 0.060(4) 0.038(3) 0.056(4) -0.001(3) -0.002(3) 0.005(3)
C6 0.061(4) 0.043(4) 0.058(4) 0.007(3) -0.002(4) 0.003(3)
C7 0.039(3) 0.040(3) 0.050(4) 0.000(3) 0.000(3) 0.005(3)
C8 0.053(4) 0.049(4) 0.058(4) 0.004(3) -0.004(3) 0.007(3)
C9 0.052(4) 0.049(4) 0.058(4) 0.003(3) -0.008(3) 0.006(3)
C10 0.057(4) 0.051(4) 0.061(4) 0.001(3) 0.002(4) 0.015(3)
C11 0.039(3) 0.040(3) 0.038(3) -0.007(3) 0.001(3) 0.004(3)
C12 0.041(3) 0.048(4) 0.046(4) -0.011(3) 0.004(3) 0.002(3)
C13 0.047(4) 0.046(4) 0.048(4) -0.013(3) -0.001(3) 0.007(3)
C14 0.043(4) 0.049(4) 0.039(4) -0.003(3) 0.000(3) 0.005(3)
C15 0.042(4) 0.051(4) 0.043(4) -0.001(3) 0.004(3) 0.004(3)
C16 0.040(4) 0.043(4) 0.040(4) -0.003(3) -0.004(3) -0.001(3)
C17 0.038(3) 0.034(3) 0.066(4) -0.020(3) 0.004(3) -0.004(3)
C18 0.043(4) 0.048(4) 0.079(5) -0.011(4) 0.006(4) -0.002(3)
C19 0.048(4) 0.063(5) 0.093(6) -0.011(5) 0.019(4) -0.008(4)
C20 0.044(4) 0.058(5) 0.099(6) -0.022(5) 0.003(4) -0.002(4)
C21 0.048(5) 0.066(5) 0.096(6) -0.028(5) -0.009(5) -0.007(4)
C22 0.043(4) 0.057(4) 0.074(4) -0.021(4) -0.001(4) -0.001(4)
C23 0.051(4) 0.077(5) 0.062(4) 0.016(4) 0.024(4) 0.000(4)
C24 0.076(5) 0.103(5) 0.082(5) 0.020(5) 0.023(4) -0.011(5)
C25 0.082(5) 0.105(5) 0.081(5) 0.022(5) 0.019(4) -0.004(5)
C26 0.068(4) 0.088(4) 0.079(4) 0.011(4) 0.020(4) -0.013(4)
C27 0.081(5) 0.105(5) 0.086(5) 0.019(5) 0.023(4) -0.016(5)
C28 0.082(5) 0.106(5) 0.084(5) 0.020(5) 0.033(4) -0.008(5)
C29 0.082(4) 0.092(5) 0.088(5) 0.007(4) 0.032(4) -0.004(4)
C30 0.089(5) 0.105(5) 0.094(5) 0.010(5) 0.038(4) -0.002(5)
C31 0.094(5) 0.110(5) 0.087(5) 0.012(5) 0.021(5) -0.012(5)
C32 0.081(5) 0.112(5) 0.089(5) 0.021(5) 0.026(5) -0.003(5)
C33 0.030(3) 0.043(4) 0.060(4) 0.007(3) -0.002(3) 0.000(3)
C34 0.046(4) 0.058(4) 0.071(5) -0.005(4) -0.007(4) -0.001(4)
C35 0.046(4) 0.062(5) 0.075(5) -0.007(4) -0.008(4) -0.006(4)
C36 0.038(4) 0.062(5) 0.075(5) 0.002(4) -0.009(4) 0.001(4)
C37 0.033(4) 0.061(5) 0.068(5) 0.006(4) -0.008(4) 0.000(4)
C38 0.032(3) 0.055(4) 0.074(4) 0.005(4) -0.001(3) 0.001(3)
C39 0.036(3) 0.038(4) 0.093(5) -0.001(4) 0.008(4) 0.000(3)
C40 0.052(4) 0.054(4) 0.105(5) -0.012(4) 0.008(4) -0.003(4)
C41 0.060(5) 0.062(5) 0.128(7) -0.016(5) 0.007(5) -0.007(5)
C42 0.063(5) 0.056(5) 0.138(7) -0.001(5) 0.004(5) 0.001(5)
C43 0.060(5) 0.057(5) 0.122(6) 0.015(5) 0.007(5) 0.005(4)
C44 0.047(4) 0.051(4) 0.104(5) 0.010(4) 0.003(4) 0.001(4)
C45 0.041(3) 0.039(3) 0.044(3) -0.001(3) 0.000(3) -0.010(3)
C46 0.058(4) 0.048(4) 0.053(4) -0.002(3) -0.003(3) -0.014(3)
C47 0.058(4) 0.055(4) 0.055(4) 0.001(3) -0.001(4) -0.013(4)
C48 0.048(3) 0.058(4) 0.058(4) -0.001(3) 0.002(3) -0.013(3)
C49 0.059(4) 0.058(4) 0.057(4) -0.003(4) -0.003(4) -0.008(4)
C50 0.057(4) 0.065(4) 0.058(4) -0.001(4) -0.005(4) -0.016(4)
C51 0.059(4) 0.051(4) 0.058(4) -0.005(3) -0.003(3) 0.000(3)
C52 0.065(4) 0.056(4) 0.062(4) -0.010(4) -0.006(4) -0.006(4)
C53 0.065(4) 0.057(4) 0.063(4) -0.001(4) -0.007(4) -0.014(4)
C54 0.061(4) 0.058(4) 0.055(4) -0.007(4) -0.001(4) -0.011(4)
C55 0.040(3) 0.038(3) 0.046(3) 0.005(3) 0.014(3) 0.000(3)
C56 0.046(4) 0.048(4) 0.060(4) 0.006(3) 0.012(3) 0.005(3)
C57 0.060(4) 0.047(4) 0.067(5) 0.008(4) 0.011(4) 0.011(4)
C58 0.068(5) 0.046(4) 0.057(5) 0.007(4) 0.008(4) 0.003(4)
C59 0.055(4) 0.051(4) 0.052(4) 0.004(4) 0.007(4) -0.007(4)
C60 0.048(4) 0.048(4) 0.057(4) 0.010(3) 0.011(3) -0.002(3)
C66 0.050(4) 0.058(4) 0.069(5) -0.004(4) 0.024(4) -0.005(4)
C61 0.045(4) 0.036(4) 0.062(4) -0.003(3) 0.022(3) -0.003(3)
C62 0.046(4) 0.051(4) 0.077(5) -0.005(4) 0.022(4) 0.000(4)
C63 0.053(5) 0.057(5) 0.090(6) -0.008(5) 0.017(4) 0.005(4)
C64 0.052(5) 0.063(5) 0.091(6) -0.016(5) 0.031(4) -0.007(4)
C65 0.050(5) 0.070(5) 0.081(5) -0.019(5) 0.031(4) -0.008(4)

loop_
_atom_type_symbol
_atom_type_description
_atom_type_scat_dispersion_real
_atom_type_scat_dispersion_imag
_atom_type_scat_source
C C 0.0033 0.0016 'International Tables Vol C Tables 4.2.6.8 and 6.1.1.4'
H H 0.0000 0.0000 'International Tables Vol C Tables 4.2.6.8 and 6.1.1.4'
N N 0.0061 0.0033 'International Tables Vol C Tables 4.2.6.8 and 6.1.1.4'
P P 0.1023 0.0942 'International Tables Vol C Tables 4.2.6.8 and 6.1.1.4'
Yb Yb -0.3850 5.5486 'International Tables Vol C Tables 4.2.6.8 and 6.1.1.4'

loop_
_geom_angle_atom_site_label_1
_geom_angle_atom_site_label_2
_geom_angle_atom_site_label_3
_geom_angle
_geom_angle_site_symmetry_1
_geom_angle_site_symmetry_3
_geom_angle_publ_flag
P1 Yb1 P2 105.40(7) . . ?
P3 Yb1 P1 108.24(7) . . ?
P3 Yb1 P2 102.46(7) . . ?
N1 Yb1 P1 37.61(18) . . ?
N1 Yb1 P2 134.93(16) . . ?
N1 Yb1 P3 112.53(17) . . ?
N2 Yb1 P1 110.55(19) . . ?
N2 Yb1 P2 37.03(18) . . ?
N2 Yb1 P3 129.92(19) . . ?
N2 Yb1 N1 117.5(2) . . ?
N2 Yb1 N3 116.9(2) . . ?
N3 Yb1 P1 132.53(17) . . ?
N3 Yb1 P2 112.64(18) . . ?
N3 Yb1 P3 37.36(16) . . ?
N3 Yb1 N1 112.4(2) . . ?
N1 P1 Yb1 54.3(2) . . ?
N1 P1 C11 110.3(3) . . ?
N1 P1 C17 113.8(3) . . ?
C11 P1 Yb1 130.8(2) . . ?
C11 P1 C17 104.6(3) . . ?
C17 P1 Yb1 124.6(2) . . ?
N2 P2 Yb1 53.2(3) . . ?
N2 P2 C33 113.6(4) . . ?
N2 P2 C39 115.8(4) . . ?
C33 P2 Yb1 130.4(2) . . ?
C39 P2 Yb1 129.2(3) . . ?
C39 P2 C33 100.2(3) . . ?
N3 P3 Yb1 54.5(2) . . ?
N3 P3 C55 113.1(3) . . ?
N3 P3 C61 114.0(3) . . ?
C55 P3 Yb1 130.4(2) . . ?
C55 P3 C61 101.6(3) . . ?
C61 P3 Yb1 127.8(2) . . ?
P1 N1 Yb1 88.1(3) . . ?
C1 N1 Yb1 140.4(5) . . ?
C1 N1 P1 130.1(5) . . ?
P2 N2 Yb1 89.7(3) . . ?
C23 N2 Yb1 137.2(6) . . ?
C23 N2 P2 131.1(7) . . ?
P3 N3 Yb1 88.2(3) . . ?
C45 N3 Yb1 134.8(5) . . ?
C45 N3 P3 132.3(6) . . ?
N1 C1 C2 108.7(7) . . ?
N1 C1 C4 114.8(7) . . ?
N1 C1 C7 108.4(7) . . ?
C4 C1 C2 108.0(8) . . ?
C7 C1 C2 108.8(8) . . ?
C7 C1 C4 108.0(8) . . ?
C1 C2 H2A 109.3 . . ?
C1 C2 H2B 109.3 . . ?
H2A C2 H2B 107.9 . . ?
C3 C2 C1 111.7(8) . . ?
C3 C2 H2A 109.3 . . ?
C3 C2 H2B 109.3 . . ?
C2 C3 H3 110.4 . . ?
C2 C3 C6 109.6(7) . . ?
C2 C3 C9 109.2(8) . . ?
C6 C3 H3 110.4 . . ?
C6 C3 C9 106.6(8) . . ?
C9 C3 H3 110.4 . . ?
C1 C4 H4A 109.3 . . ?
C1 C4 H4B 109.3 . . ?
H4A C4 H4B 108.0 . . ?
C5 C4 C1 111.6(8) . . ?
C5 C4 H4A 109.3 . . ?
C5 C4 H4B 109.3 . . ?
C4 C5 H5 109.9 . . ?
C4 C5 C6 110.0(8) . . ?
C4 C5 C10 108.3(8) . . ?
C6 C5 H5 109.9 . . ?
C10 C5 H5 109.9 . . ?
C10 C5 C6 108.8(8) . . ?
C3 C6 C5 110.4(7) . . ?
C3 C6 H6A 109.6 . . ?
C3 C6 H6B 109.6 . . ?
C5 C6 H6A 109.6 . . ?
C5 C6 H6B 109.6 . . ?
H6A C6 H6B 108.1 . . ?
C1 C7 H7A 109.5 . . ?
C1 C7 H7B 109.5 . . ?
C1 C7 C8 110.9(8) . . ?
H7A C7 H7B 108.1 . . ?
C8 C7 H7A 109.5 . . ?
C8 C7 H7B 109.5 . . ?
C7 C8 H8 109.7 . . ?
C7 C8 C9 109.4(8) . . ?
C9 C8 H8 109.7 . . ?
C10 C8 C7 109.4(8) . . ?
C10 C8 H8 109.7 . . ?
C10 C8 C9 109.1(9) . . ?
C3 C9 C8 110.7(8) . . ?
C3 C9 H9A 109.5 . . ?
C3 C9 H9B 109.5 . . ?
C8 C9 H9A 109.5 . . ?
C8 C9 H9B 109.5 . . ?
H9A C9 H9B 108.1 . . ?
C5 C10 H10A 109.7 . . ?
C5 C10 H10B 109.7 . . ?
C8 C10 C5 109.8(8) . . ?
C8 C10 H10A 109.7 . . ?
C8 C10 H10B 109.7 . . ?
H10A C10 H10B 108.2 . . ?
C12 C11 P1 124.4(3) . . ?
C12 C11 C16 120.0 . . ?
C16 C11 P1 115.4(3) . . ?
C11 C12 H12 120.0 . . ?
C13 C12 C11 120.0 . . ?
C13 C12 H12 120.0 . . ?
C12 C13 H13 120.0 . . ?
C12 C13 C14 120.0 . . ?
C14 C13 H13 120.0 . . ?
C13 C14 H14 120.0 . . ?
C13 C14 C15 120.0 . . ?
C15 C14 H14 120.0 . . ?
C14 C15 H15 120.0 . . ?
C16 C15 C14 120.0 . . ?
C16 C15 H15 120.0 . . ?
C11 C16 H16 120.0 . . ?
C15 C16 C11 120.0 . . ?
C15 C16 H16 120.0 . . ?
C18 C17 P1 119.4(4) . . ?
C18 C17 C22 120.0 . . ?
C22 C17 P1 120.2(4) . . ?
C17 C18 H18 120.0 . . ?
C19 C18 C17 120.0 . . ?
C19 C18 H18 120.0 . . ?
C18 C19 H19 120.0 . . ?
C18 C19 C20 120.0 . . ?
C20 C19 H19 120.0 . . ?
C19 C20 H20 120.0 . . ?
C21 C20 C19 120.0 . . ?
C21 C20 H20 120.0 . . ?
C20 C21 H21 120.0 . . ?
C20 C21 C22 120.0 . . ?
C22 C21 H21 120.0 . . ?
C17 C22 H22 120.0 . . ?
C21 C22 C17 120.0 . . ?
C21 C22 H22 120.0 . . ?
N2 C23 C24 106.6(8) . . ?
N2 C23 C26 110.4(9) . . ?
N2 C23 C29 118.4(8) . . ?
C26 C23 C24 100.2(11) . . ?
C26 C23 C29 105.3(11) . . ?
C29 C23 C24 114.4(11) . . ?
C23 C24 H24A 109.2 . . ?
C23 C24 H24B 109.2 . . ?
H24A C24 H24B 107.9 . . ?
C25 C24 C23 112.2(11) . . ?
C25 C24 H24A 109.2 . . ?
C25 C24 H24B 109.2 . . ?
C24 C25 H25 111.1 . . ?
C28 C25 C24 108.4(11) . . ?
C28 C25 H25 111.1 . . ?
C31 C25 C24 107.0(12) . . ?
C31 C25 H25 111.1 . . ?
C31 C25 C28 108.0(12) . . ?
C23 C26 H26A 108.0 . . ?
C23 C26 H26B 108.0 . . ?
H26A C26 H26B 107.2 . . ?
C27 C26 C23 117.4(12) . . ?
C27 C26 H26A 108.0 . . ?
C27 C26 H26B 108.0 . . ?
C26 C27 H27 110.7 . . ?
C26 C27 C28 106.7(11) . . ?
C26 C27 C32 109.1(12) . . ?
C28 C27 H27 110.7 . . ?
C28 C27 C32 108.7(13) . . ?
C32 C27 H27 110.7 . . ?
C25 C28 C27 110.4(12) . . ?
C25 C28 H28A 109.6 . . ?
C25 C28 H28B 109.6 . . ?
C27 C28 H28A 109.6 . . ?
C27 C28 H28B 109.6 . . ?
H28A C28 H28B 108.1 . . ?
C23 C29 H29A 109.2 . . ?
C23 C29 H29B 109.2 . . ?
C23 C29 C30 112.2(10) . . ?
H29A C29 H29B 107.9 . . ?
C30 C29 H29A 109.2 . . ?
C30 C29 H29B 109.2 . . ?
C29 C30 H30 111.0 . . ?
C31 C30 C29 106.2(11) . . ?
C31 C30 H30 111.0 . . ?
C32 C30 C29 108.2(12) . . ?
C32 C30 H30 111.0 . . ?
C32 C30 C31 109.2(13) . . ?
C25 C31 C30 114.8(13) . . ?
C25 C31 H31A 108.6 . . ?
C25 C31 H31B 108.6 . . ?
C30 C31 H31A 108.6 . . ?
C30 C31 H31B 108.6 . . ?
H31A C31 H31B 107.5 . . ?
C27 C32 C30 110.4(13) . . ?
C27 C32 H32A 109.6 . . ?
C27 C32 H32B 109.6 . . ?
C30 C32 H32A 109.6 . . ?
C30 C32 H32B 109.6 . . ?
H32A C32 H32B 108.1 . . ?
C34 C33 P2 115.9(4) . . ?
C34 C33 C38 120.0 . . ?
C38 C33 P2 124.1(4) . . ?
C33 C34 H34 120.0 . . ?
C35 C34 C33 120.0 . . ?
C35 C34 H34 120.0 . . ?
C34 C35 H35 120.0 . . ?
C34 C35 C36 120.0 . . ?
C36 C35 H35 120.0 . . ?
C35 C36 H36 120.0 . . ?
C37 C36 C35 120.0 . . ?
C37 C36 H36 120.0 . . ?
C36 C37 H37 120.0 . . ?
C36 C37 C38 120.0 . . ?
C38 C37 H37 120.0 . . ?
C33 C38 H38 120.0 . . ?
C37 C38 C33 120.0 . . ?
C37 C38 H38 120.0 . . ?
C40 C39 P2 121.7(5) . . ?
C40 C39 C44 120.0 . . ?
C44 C39 P2 117.9(5) . . ?
C39 C40 H40 120.0 . . ?
C39 C40 C41 120.0 . . ?
C41 C40 H40 120.0 . . ?
C40 C41 H41 120.0 . . ?
C40 C41 C42 120.0 . . ?
C42 C41 H41 120.0 . . ?
C41 C42 H42 120.0 . . ?
C43 C42 C41 120.0 . . ?
C43 C42 H42 120.0 . . ?
C42 C43 H43 120.0 . . ?
C42 C43 C44 120.0 . . ?
C44 C43 H43 120.0 . . ?
C39 C44 H44 120.0 . . ?
C43 C44 C39 120.0 . . ?
C43 C44 H44 120.0 . . ?
N3 C45 C46 108.4(7) . . ?
N3 C45 C48 114.0(7) . . ?
N3 C45 C51 109.5(8) . . ?
C46 C45 C48 108.3(8) . . ?
C46 C45 C51 107.5(9) . . ?
C51 C45 C48 109.0(8) . . ?
C45 C46 H46A 109.0 . . ?
C45 C46 H46B 109.0 . . ?
C45 C46 C47 112.9(9) . . ?
H46A C46 H46B 107.8 . . ?
C47 C46 H46A 109.0 . . ?
C47 C46 H46B 109.0 . . ?
C46 C47 H47 110.3 . . ?
C46 C47 C49 109.0(10) . . ?
C49 C47 H47 110.3 . . ?
C54 C47 C46 109.1(9) . . ?
C54 C47 H47 110.3 . . ?
C54 C47 C49 107.7(9) . . ?
C45 C48 H48A 109.7 . . ?
C45 C48 H48B 109.7 . . ?
H48A C48 H48B 108.2 . . ?
C50 C48 C45 109.6(8) . . ?
C50 C48 H48A 109.7 . . ?
C50 C48 H48B 109.7 . . ?
C47 C49 H49A 109.7 . . ?
C47 C49 H49B 109.7 . . ?
C47 C49 C50 109.9(9) . . ?
H49A C49 H49B 108.2 . . ?
C50 C49 H49A 109.7 . . ?
C50 C49 H49B 109.7 . . ?
C48 C50 H50 109.1 . . ?
C49 C50 C48 110.2(8) . . ?
C49 C50 H50 109.1 . . ?
C53 C50 C48 112.0(9) . . ?
C53 C50 C49 107.3(9) . . ?
C53 C50 H50 109.1 . . ?
C45 C51 H51A 109.4 . . ?
C45 C51 H51B 109.4 . . ?
C45 C51 C52 111.0(9) . . ?
H51A C51 H51B 108.0 . . ?
C52 C51 H51A 109.4 . . ?
C52 C51 H51B 109.4 . . ?
C51 C52 H52 109.7 . . ?
C53 C52 C51 112.3(9) . . ?
C53 C52 H52 109.7 . . ?
C54 C52 C51 107.3(9) . . ?
C54 C52 H52 109.7 . . ?
C54 C52 C53 108.1(8) . . ?
C50 C53 C52 108.2(8) . . ?
C50 C53 H53A 110.1 . . ?
C50 C53 H53B 110.1 . . ?
C52 C53 H53A 110.1 . . ?
C52 C53 H53B 110.1 . . ?
H53A C53 H53B 108.4 . . ?
C47 C54 C52 110.9(9) . . ?
C47 C54 H54A 109.5 . . ?
C47 C54 H54B 109.5 . . ?
C52 C54 H54A 109.5 . . ?
C52 C54 H54B 109.5 . . ?
H54A C54 H54B 108.0 . . ?
C56 C55 P3 117.5(3) . . ?
C56 C55 C60 120.0 . . ?
C60 C55 P3 122.2(3) . . ?
C55 C56 H56 120.0 . . ?
C55 C56 C57 120.0 . . ?
C57 C56 H56 120.0 . . ?
C56 C57 H57 120.0 . . ?
C56 C57 C58 120.0 . . ?
C58 C57 H57 120.0 . . ?
C57 C58 H58 120.0 . . ?
C59 C58 C57 120.0 . . ?
C59 C58 H58 120.0 . . ?
C58 C59 H59 120.0 . . ?
C58 C59 C60 120.0 . . ?
C60 C59 H59 120.0 . . ?
C55 C60 H60 120.0 . . ?
C59 C60 C55 120.0 . . ?
C59 C60 H60 120.0 . . ?
C61 C66 H66 120.0 . . ?
C61 C66 C65 120.0 . . ?
C65 C66 H66 120.0 . . ?
C66 C61 P3 117.6(4) . . ?
C62 C61 P3 121.8(4) . . ?
C62 C61 C66 120.0 . . ?
C61 C62 H62 120.0 . . ?
C61 C62 C63 120.0 . . ?
C63 C62 H62 120.0 . . ?
C62 C63 H63 120.0 . . ?
C62 C63 C64 120.0 . . ?
C64 C63 H63 120.0 . . ?
C63 C64 H64 120.0 . . ?
C65 C64 C63 120.0 . . ?
C65 C64 H64 120.0 . . ?
C66 C65 H65 120.0 . . ?
C64 C65 C66 120.0 . . ?
C64 C65 H65 120.0 . . ?

loop_
_geom_bond_atom_site_label_1
_geom_bond_atom_site_label_2
_geom_bond_distance
_geom_bond_site_symmetry_2
_geom_bond_publ_flag
Yb1 P1 2.718(2) . ?
Yb1 P2 2.725(2) . ?
Yb1 P3 2.710(2) . ?
Yb1 N1 2.207(6) . ?
Yb1 N2 2.183(7) . ?
Yb1 N3 2.206(6) . ?
P1 N1 1.659(7) . ?
P1 C11 1.825(4) . ?
P1 C17 1.829(5) . ?
P2 N2 1.641(7) . ?
P2 C33 1.832(5) . ?
P2 C39 1.822(6) . ?
P3 N3 1.645(6) . ?
P3 C55 1.831(5) . ?
P3 C61 1.836(5) . ?
N1 C1 1.475(11) . ?
N2 C23 1.472(12) . ?
N3 C45 1.487(11) . ?
C1 C2 1.540(13) . ?
C1 C4 1.538(12) . ?
C1 C7 1.524(13) . ?
C2 H2A 0.9700 . ?
C2 H2B 0.9700 . ?
C2 C3 1.530(13) . ?
C3 H3 0.9800 . ?
C3 C6 1.5399(8) . ?
C3 C9 1.5399(8) . ?
C4 H4A 0.9700 . ?
C4 H4B 0.9700 . ?
C4 C5 1.523(13) . ?
C5 H5 0.9800 . ?
C5 C6 1.5399(8) . ?
C5 C10 1.5399(8) . ?
C6 H6A 0.9700 . ?
C6 H6B 0.9700 . ?
C7 H7A 0.9700 . ?
C7 H7B 0.9700 . ?
C7 C8 1.536(13) . ?
C8 H8 0.9800 . ?
C8 C9 1.5399(8) . ?
C8 C10 1.516(15) . ?
C9 H9A 0.9700 . ?
C9 H9B 0.9700 . ?
C10 H10A 0.9700 . ?
C10 H10B 0.9700 . ?
C11 C12 1.3900 . ?
C11 C16 1.3900 . ?
C12 H12 0.9300 . ?
C12 C13 1.3900 . ?
C13 H13 0.9300 . ?
C13 C14 1.3900 . ?
C14 H14 0.9300 . ?
C14 C15 1.3900 . ?
C15 H15 0.9300 . ?
C15 C16 1.3900 . ?
C16 H16 0.9300 . ?
C17 C18 1.3900 . ?
C17 C22 1.3900 . ?
C18 H18 0.9300 . ?
C18 C19 1.3900 . ?
C19 H19 0.9300 . ?
C19 C20 1.3900 . ?
C20 H20 0.9300 . ?
C20 C21 1.3900 . ?
C21 H21 0.9300 . ?
C21 C22 1.3900 . ?
C22 H22 0.9300 . ?
C23 C24 1.551(16) . ?
C23 C26 1.522(16) . ?
C23 C29 1.5396(15) . ?
C24 H24A 0.9700 . ?
C24 H24B 0.9700 . ?
C24 C25 1.5403(15) . ?
C25 H25 0.9800 . ?
C25 C28 1.5395(15) . ?
C25 C31 1.5399(8) . ?
C26 H26A 0.9700 . ?
C26 H26B 0.9700 . ?
C26 C27 1.510(16) . ?
C27 H27 0.9800 . ?
C27 C28 1.5394(15) . ?
C27 C32 1.5394(15) . ?
C28 H28A 0.9700 . ?
C28 H28B 0.9700 . ?
C29 H29A 0.9700 . ?
C29 H29B 0.9700 . ?
C29 C30 1.5403(15) . ?
C30 H30 0.9800 . ?
C30 C31 1.5402(15) . ?
C30 C32 1.5396(15) . ?
C31 H31A 0.9700 . ?
C31 H31B 0.9700 . ?
C32 H32A 0.9700 . ?
C32 H32B 0.9700 . ?
C33 C34 1.3900 . ?
C33 C38 1.3900 . ?
C34 H34 0.9300 . ?
C34 C35 1.3900 . ?
C35 H35 0.9300 . ?
C35 C36 1.3900 . ?
C36 H36 0.9300 . ?
C36 C37 1.3900 . ?
C37 H37 0.9300 . ?
C37 C38 1.3900 . ?
C38 H38 0.9300 . ?
C39 C40 1.3900 . ?
C39 C44 1.3900 . ?
C40 H40 0.9300 . ?
C40 C41 1.3900 . ?
C41 H41 0.9300 . ?
C41 C42 1.3900 . ?
C42 H42 0.9300 . ?
C42 C43 1.3900 . ?
C43 H43 0.9300 . ?
C43 C44 1.3900 . ?
C44 H44 0.9300 . ?
C45 C46 1.513(14) . ?
C45 C48 1.554(14) . ?
C45 C51 1.536(14) . ?
C46 H46A 0.9700 . ?
C46 H46B 0.9700 . ?
C46 C47 1.521(15) . ?
C47 H47 0.9800 . ?
C47 C49 1.539(15) . ?
C47 C54 1.518(16) . ?
C48 H48A 0.9700 . ?
C48 H48B 0.9700 . ?
C48 C50 1.5399(15) . ?
C49 H49A 0.9700 . ?
C49 H49B 0.9700 . ?
C49 C50 1.5395(15) . ?
C50 H50 0.9800 . ?
C50 C53 1.5392(15) . ?
C51 H51A 0.9700 . ?
C51 H51B 0.9700 . ?
C51 C52 1.540(15) . ?
C52 H52 0.9800 . ?
C52 C53 1.5399(8) . ?
C52 C54 1.5391(15) . ?
C53 H53A 0.9700 . ?
C53 H53B 0.9700 . ?
C54 H54A 0.9700 . ?
C54 H54B 0.9700 . ?
C55 C56 1.3900 . ?
C55 C60 1.3900 . ?
C56 H56 0.9300 . ?
C56 C57 1.3900 . ?
C57 H57 0.9300 . ?
C57 C58 1.3900 . ?
C58 H58 0.9300 . ?
C58 C59 1.3900 . ?
C59 H59 0.9300 . ?
C59 C60 1.3900 . ?
C60 H60 0.9300 . ?
C66 H66 0.9300 . ?
C66 C61 1.3900 . ?
C66 C65 1.3900 . ?
C61 C62 1.3900 . ?
C62 H62 0.9300 . ?
C62 C63 1.3900 . ?
C63 H63 0.9300 . ?
C63 C64 1.3900 . ?
C64 H64 0.9300 . ?
C64 C65 1.3900 . ?
C65 H65 0.9300 . ?

loop_
_geom_torsion_atom_site_label_1
_geom_torsion_atom_site_label_2
_geom_torsion_atom_site_label_3
_geom_torsion_atom_site_label_4
_geom_torsion
_geom_torsion_site_symmetry_1
_geom_torsion_site_symmetry_2
_geom_torsion_site_symmetry_3
_geom_torsion_site_symmetry_4
_geom_torsion_publ_flag
Yb1 P1 N1 C1 168.6(8) . . . . ?
Yb1 P1 C11 C12 -173.8(3) . . . . ?
Yb1 P1 C11 C16 2.0(5) . . . . ?
Yb1 P1 C17 C18 53.4(5) . . . . ?
Yb1 P1 C17 C22 -119.3(4) . . . . ?
Yb1 P2 N2 C23 165.6(10) . . . . ?
Yb1 P2 C33 C34 25.3(5) . . . . ?
Yb1 P2 C33 C38 -156.3(3) . . . . ?
Yb1 P2 C39 C40 49.1(6) . . . . ?
Yb1 P2 C39 C44 -123.6(4) . . . . ?
Yb1 P3 N3 C45 157.7(9) . . . . ?
Yb1 P3 C55 C56 21.8(5) . . . . ?
Yb1 P3 C55 C60 -152.6(3) . . . . ?
Yb1 P3 C61 C66 -115.8(4) . . . . ?
Yb1 P3 C61 C62 55.0(5) . . . . ?
Yb1 N1 C1 C2 -60.7(11) . . . . ?
Yb1 N1 C1 C4 178.3(7) . . . . ?
Yb1 N1 C1 C7 57.5(11) . . . . ?
Yb1 N2 C23 C24 -16.4(15) . . . . ?
Yb1 N2 C23 C26 91.5(12) . . . . ?
Yb1 N2 C23 C29 -147.0(10) . . . . ?
Yb1 N3 C45 C46 -46.6(11) . . . . ?
Yb1 N3 C45 C48 -167.3(7) . . . . ?
Yb1 N3 C45 C51 70.4(10) . . . . ?
P1 N1 C1 C2 137.4(7) . . . . ?
P1 N1 C1 C4 16.4(12) . . . . ?
P1 N1 C1 C7 -104.4(8) . . . . ?
P1 C11 C12 C13 175.6(5) . . . . ?
P1 C11 C16 C15 -176.0(4) . . . . ?
P1 C17 C18 C19 -172.7(5) . . . . ?
P1 C17 C22 C21 172.6(5) . . . . ?
P2 N2 C23 C24 -175.0(9) . . . . ?
P2 N2 C23 C26 -67.1(12) . . . . ?
P2 N2 C23 C29 54.4(15) . . . . ?
P2 C33 C34 C35 178.4(5) . . . . ?
P2 C33 C38 C37 -178.3(6) . . . . ?
P2 C39 C40 C41 -172.6(6) . . . . ?
P2 C39 C44 C43 172.9(6) . . . . ?
P3 N3 C45 C46 165.7(7) . . . . ?
P3 N3 C45 C48 45.1(11) . . . . ?
P3 N3 C45 C51 -77.2(10) . . . . ?
P3 C55 C56 C57 -174.6(5) . . . . ?
P3 C55 C60 C59 174.3(5) . . . . ?
P3 C61 C62 C63 -170.6(5) . . . . ?
N1 P1 C11 C12 -114.0(4) . . . . ?
N1 P1 C11 C16 61.8(4) . . . . ?
N1 P1 C17 C18 -8.5(5) . . . . ?
N1 P1 C17 C22 178.8(4) . . . . ?
N1 C1 C2 C3 176.4(6) . . . . ?
N1 C1 C4 C5 179.9(7) . . . . ?
N1 C1 C7 C8 -176.9(7) . . . . ?
N2 P2 C33 C34 86.2(5) . . . . ?
N2 P2 C33 C38 -95.4(5) . . . . ?
N2 P2 C39 C40 -13.3(6) . . . . ?
N2 P2 C39 C44 174.0(4) . . . . ?
N2 C23 C24 C25 177.2(11) . . . . ?
N2 C23 C26 C27 -175.9(11) . . . . ?
N2 C23 C29 C30 178.1(10) . . . . ?
N3 P3 C55 C56 84.0(5) . . . . ?
N3 P3 C55 C60 -90.4(5) . . . . ?
N3 P3 C61 C66 -178.4(4) . . . . ?
N3 P3 C61 C62 -7.6(6) . . . . ?
N3 C45 C46 C47 176.4(9) . . . . ?
N3 C45 C48 C50 179.1(8) . . . . ?
N3 C45 C51 C52 -177.3(8) . . . . ?
C1 C2 C3 C6 58.6(10) . . . . ?
C1 C2 C3 C9 -57.8(9) . . . . ?
C1 C4 C5 C6 -58.8(10) . . . . ?
C1 C4 C5 C10 60.0(10) . . . . ?
C1 C7 C8 C9 59.4(11) . . . . ?
C1 C7 C8 C10 -60.1(10) . . . . ?
C2 C1 C4 C5 58.5(10) . . . . ?
C2 C1 C7 C8 -58.8(10) . . . . ?
C2 C3 C6 C5 -57.0(10) . . . . ?
C2 C3 C9 C8 57.4(10) . . . . ?
C4 C1 C2 C3 -58.5(9) . . . . ?
C4 C1 C7 C8 58.2(10) . . . . ?
C4 C5 C6 C3 57.3(10) . . . . ?
C4 C5 C10 C8 -60.0(10) . . . . ?
C6 C3 C9 C8 -60.9(10) . . . . ?
C6 C5 C10 C8 59.5(10) . . . . ?
C7 C1 C2 C3 58.5(9) . . . . ?
C7 C1 C4 C5 -59.1(10) . . . . ?
C7 C8 C9 C3 -58.3(11) . . . . ?
C7 C8 C10 C5 60.2(10) . . . . ?
C9 C3 C6 C5 61.1(10) . . . . ?
C9 C8 C10 C5 -59.4(10) . . . . ?
C10 C5 C6 C3 -61.1(10) . . . . ?
C10 C8 C9 C3 61.3(10) . . . . ?
C11 P1 N1 Yb1 -126.3(3) . . . . ?
C11 P1 N1 C1 42.3(8) . . . . ?
C11 P1 C17 C18 -128.9(4) . . . . ?
C11 P1 C17 C22 58.4(5) . . . . ?
C11 C12 C13 C14 0.0 . . . . ?
C12 C11 C16 C15 0.0 . . . . ?
C12 C13 C14 C15 0.0 . . . . ?
C13 C14 C15 C16 0.0 . . . . ?
C14 C15 C16 C11 0.0 . . . . ?
C16 C11 C12 C13 0.0 . . . . ?
C17 P1 N1 Yb1 116.5(3) . . . . ?
C17 P1 N1 C1 -74.9(8) . . . . ?
C17 P1 C11 C12 8.7(5) . . . . ?
C17 P1 C11 C16 -175.4(4) . . . . ?
C17 C18 C19 C20 0.0 . . . . ?
C18 C17 C22 C21 0.0 . . . . ?
C18 C19 C20 C21 0.0 . . . . ?
C19 C20 C21 C22 0.0 . . . . ?
C20 C21 C22 C17 0.0 . . . . ?
C22 C17 C18 C19 0.0 . . . . ?
C23 C24 C25 C28 -64.0(16) . . . . ?
C23 C24 C25 C31 52.2(16) . . . . ?
C23 C26 C27 C28 62.4(17) . . . . ?
C23 C26 C27 C32 -55.0(17) . . . . ?
C23 C29 C30 C31 -54.2(16) . . . . ?
C23 C29 C30 C32 62.9(16) . . . . ?
C24 C23 C26 C27 -63.8(15) . . . . ?
C24 C23 C29 C30 51.1(16) . . . . ?
C24 C25 C28 C27 57.4(15) . . . . ?
C24 C25 C31 C30 -61.9(15) . . . . ?
C26 C23 C24 C25 62.1(14) . . . . ?
C26 C23 C29 C30 -57.9(15) . . . . ?
C26 C27 C28 C25 -54.5(15) . . . . ?
C26 C27 C32 C30 54.5(16) . . . . ?
C28 C25 C31 C30 54.6(14) . . . . ?
C28 C27 C32 C30 -61.5(15) . . . . ?
C29 C23 C24 C25 -50.0(16) . . . . ?
C29 C23 C26 C27 55.2(16) . . . . ?
C29 C30 C31 C25 62.7(15) . . . . ?
C29 C30 C32 C27 -59.4(15) . . . . ?
C31 C25 C28 C27 -58.1(13) . . . . ?
C31 C30 C32 C27 55.9(15) . . . . ?
C32 C27 C28 C25 63.1(14) . . . . ?
C32 C30 C31 C25 -53.8(15) . . . . ?
C33 P2 N2 Yb1 -123.8(3) . . . . ?
C33 P2 N2 C23 41.9(9) . . . . ?
C33 P2 C39 C40 -136.0(5) . . . . ?
C33 P2 C39 C44 51.3(5) . . . . ?
C33 C34 C35 C36 0.0 . . . . ?
C34 C33 C38 C37 0.0 . . . . ?
C34 C35 C36 C37 0.0 . . . . ?
C35 C36 C37 C38 0.0 . . . . ?
C36 C37 C38 C33 0.0 . . . . ?
C38 C33 C34 C35 0.0 . . . . ?
C39 P2 N2 Yb1 120.9(3) . . . . ?
C39 P2 N2 C23 -73.4(9) . . . . ?
C39 P2 C33 C34 -149.5(4) . . . . ?
C39 P2 C33 C38 28.8(6) . . . . ?
C39 C40 C41 C42 0.0 . . . . ?
C40 C39 C44 C43 0.0 . . . . ?
C40 C41 C42 C43 0.0 . . . . ?
C41 C42 C43 C44 0.0 . . . . ?
C42 C43 C44 C39 0.0 . . . . ?
C44 C39 C40 C41 0.0 . . . . ?
C45 C46 C47 C49 59.2(12) . . . . ?
C45 C46 C47 C54 -58.1(12) . . . . ?
C45 C48 C50 C49 -59.4(11) . . . . ?
C45 C48 C50 C53 60.0(11) . . . . ?
C45 C51 C52 C53 -57.6(12) . . . . ?
C45 C51 C52 C54 61.0(11) . . . . ?
C46 C45 C48 C50 58.4(11) . . . . ?
C46 C45 C51 C52 -59.8(11) . . . . ?
C46 C47 C49 C50 -57.2(12) . . . . ?
C46 C47 C54 C52 58.3(11) . . . . ?
C47 C49 C50 C48 58.8(12) . . . . ?
C47 C49 C50 C53 -63.4(10) . . . . ?
C48 C45 C46 C47 -59.5(12) . . . . ?
C48 C45 C51 C52 57.4(11) . . . . ?
C48 C50 C53 C52 -57.5(11) . . . . ?
C49 C47 C54 C52 -59.8(11) . . . . ?
C49 C50 C53 C52 63.5(10) . . . . ?
C51 C45 C46 C47 58.1(12) . . . . ?
C51 C45 C48 C50 -58.3(11) . . . . ?
C51 C52 C53 C50 55.8(11) . . . . ?
C51 C52 C54 C47 -59.9(11) . . . . ?
C53 C52 C54 C47 61.3(11) . . . . ?
C54 C47 C49 C50 61.0(11) . . . . ?
C54 C52 C53 C50 -62.3(11) . . . . ?
C55 P3 N3 Yb1 -124.1(3) . . . . ?
C55 P3 N3 C45 33.6(8) . . . . ?
C55 P3 C61 C66 59.5(5) . . . . ?
C55 P3 C61 C62 -129.7(4) . . . . ?
C55 C56 C57 C58 0.0 . . . . ?
C56 C55 C60 C59 0.0 . . . . ?
C56 C57 C58 C59 0.0 . . . . ?
C57 C58 C59 C60 0.0 . . . . ?
C58 C59 C60 C55 0.0 . . . . ?
C60 C55 C56 C57 0.0 . . . . ?
C66 C61 C62 C63 0.0 . . . . ?
C61 P3 N3 Yb1 120.4(3) . . . . ?
C61 P3 N3 C45 -81.9(8) . . . . ?
C61 P3 C55 C56 -153.3(4) . . . . ?
C61 P3 C55 C60 32.2(5) . . . . ?
C61 C66 C65 C64 0.0 . . . . ?
C61 C62 C63 C64 0.0 . . . . ?
C62 C63 C64 C65 0.0 . . . . ?
C63 C64 C65 C66 0.0 . . . . ?
C65 C66 C61 P3 171.0(5) . . . . ?
C65 C66 C61 C62 0.0 . . . . ?

loop_
_twin_individual_id
_twin_individual_mass_fraction_refined
1 0.880(11)
2 0.120(11)

loop_
_smtbx_masks_void_nr
_smtbx_masks_void_average_x
_smtbx_masks_void_average_y
_smtbx_masks_void_average_z
_smtbx_masks_void_volume
_smtbx_masks_void_count_electrons
_smtbx_masks_void_content
1 0.132 0.322 0.285 309.7 30.3 ?
2 0.132 -0.322 0.785 309.7 30.8 ?
3 0.632 0.178 0.785 309.7 30.8 ?
4 0.632 0.822 0.285 309.7 30.3 ?
